data_2203283
loop_
_publ_author_name
'\<St\<epni\<cka, Petr'
'C\'isa\<rov\'a, Ivana'

_publ_section_title
;(<i>S,S</i>~<i>p~</i>)-2-[4-(1-Methylethyl)-4,5-dihydrooxazol-1-yl]ferrocenecarboxylic
 acid
;
_journal_issue 3
_journal_name_full 'Acta Crystallographica Section E'
_journal_page_first m288
_journal_page_last m290
_journal_paper_doi 10.1107/S1600536804002685
_journal_volume 60
_journal_year 2004
_chemical_formula_iupac '[Fe (C5 H5) (C12 H14 N O3)]'
_chemical_formula_moiety 'C17 H19 Fe N O3'
_chemical_formula_sum 'C17 H19 Fe N O3'
_chemical_formula_weight 341.18
_chemical_name_systematic
;
(S,Sp)-2-[4-(1-methylethyl)-4,5-dihydrooxazol-1-yl]ferrocenecarboxylic acid
;
_space_group_IT_number 78
_symmetry_cell_setting tetragonal
_symmetry_space_group_name_Hall 'P 4cw'
_symmetry_space_group_name_H-M 'P 43'
_atom_sites_solution_hydrogens geom
_atom_sites_solution_primary direct
_atom_sites_solution_secondary difmap
_audit_creation_method SHELXL-97
_cell_angle_alpha 90.00
_cell_angle_beta 90.00
_cell_angle_gamma 90.00
_cell_formula_units_Z 4
_cell_length_a 11.4599(2)
_cell_length_b 11.4599(2)
_cell_length_c 11.6864(2)
_cell_measurement_reflns_used 1852
_cell_measurement_temperature 150(2)
_cell_measurement_theta_max 27.48
_cell_measurement_theta_min 1.02
_cell_volume 1534.77(5)
_computing_cell_refinement 'HKL SCALEPACK (Otwinowski & Minor, 1997)'
_computing_data_collection 'COLLECT (Nonius, 1997-2000)'
_computing_data_reduction 'HKL DENZO (Otwinowski & Minor, 1997) and SCALEPACK'
_computing_molecular_graphics 'PLATON (Spek, 2001)'
_computing_structure_refinement 'SHELXL97 (Sheldrick, 1997)'
_computing_structure_solution 'SIR97 (Altomare et al., 1994)'
_diffrn_ambient_temperature 150(2)
_diffrn_detector_area_resol_mean 9.091
_diffrn_measured_fraction_theta_full 0.997
_diffrn_measured_fraction_theta_max 0.997
_diffrn_measurement_device_type 'Nonius KappaCCD'
_diffrn_measurement_method '\w and \f scans to fill the Ewald sphere'
_diffrn_radiation_monochromator 'horizontally mounted graphite crystal'
_diffrn_radiation_source 'fine-focus sealed tube'
_diffrn_radiation_type MoK\a
_diffrn_radiation_wavelength 0.71073
_diffrn_reflns_av_R_equivalents 0.0436
_diffrn_reflns_av_sigmaI/netI 0.0227
_diffrn_reflns_limit_h_max 14
_diffrn_reflns_limit_h_min -14
_diffrn_reflns_limit_k_max 14
_diffrn_reflns_limit_k_min -14
_diffrn_reflns_limit_l_max 15
_diffrn_reflns_limit_l_min -14
_diffrn_reflns_number 27433
_diffrn_reflns_theta_full 27.48
_diffrn_reflns_theta_max 27.48
_diffrn_reflns_theta_min 3.06
_diffrn_standards_number 0
_exptl_absorpt_coefficient_mu 0.994
_exptl_absorpt_correction_T_max 0.757
_exptl_absorpt_correction_T_min 0.681
_exptl_absorpt_correction_type multi-scan
_exptl_absorpt_process_details '(SORTAV; Blessing 1997)'
_exptl_crystal_colour brown
_exptl_crystal_density_diffrn 1.477
_exptl_crystal_density_method 'not measured'
_exptl_crystal_description prism
_exptl_crystal_F_000 712
_exptl_crystal_size_max 0.52
_exptl_crystal_size_mid 0.40
_exptl_crystal_size_min 0.28
_refine_diff_density_max 0.711
_refine_diff_density_min -0.322
_refine_ls_abs_structure_details 'Flack (1983)'
_refine_ls_abs_structure_Flack -0.020(17)
_refine_ls_extinction_method none
_refine_ls_goodness_of_fit_ref 1.044
_refine_ls_hydrogen_treatment mixed
_refine_ls_matrix_type full
_refine_ls_number_parameters 205
_refine_ls_number_reflns 3497
_refine_ls_number_restraints 1
_refine_ls_restrained_S_all 1.044
_refine_ls_R_factor_all 0.0369
_refine_ls_R_factor_gt 0.0339
_refine_ls_shift/su_max 0.001
_refine_ls_shift/su_mean 0.000
_refine_ls_structure_factor_coef Fsqd
_refine_ls_weighting_details 'calc w = 1/[\s^2^(Fo^2^)+(0.048P)^2^+0.8632P] where P = (Fo^2^+2Fc^2^)/3'
_refine_ls_weighting_scheme calc
_refine_ls_wR_factor_gt 0.0845
_refine_ls_wR_factor_ref 0.0874
_reflns_number_gt 3323
_reflns_number_total 3497
_reflns_threshold_expression I>2\s(I)
_cod_data_source_file cv6269.cif
_cod_data_source_block I
_cod_database_code 2203283
_cod_database_fobs_code 2203283

loop_
_symmetry_equiv_pos_as_xyz
'x, y, z'
'-x, -y, z+1/2'
'-y, x, z+3/4'
'y, -x, z+1/4'

loop_
_atom_site_label
_atom_site_fract_x
_atom_site_fract_y
_atom_site_fract_z
_atom_site_U_iso_or_equiv
_atom_site_adp_type
_atom_site_calc_flag
_atom_site_refinement_flags
_atom_site_occupancy
_atom_site_type_symbol
Fe 0.27611(3) 0.78048(3) 0.46928(3) 0.02614(10) Uani d . 1 Fe
N 0.3220(2) 0.8863(2) 0.15844(19) 0.0327(5) Uani d . 1 N
O1 0.56936(17) 0.9282(2) 0.4460(2) 0.0440(5) Uani d . 1 O
O2 0.51445(17) 0.91199(19) 0.26653(19) 0.0378(4) Uani d . 1 O
O3 0.13067(16) 0.86941(16) 0.19636(16) 0.0322(4) Uani d . 1 O
C1 0.3664(2) 0.9224(2) 0.4157(2) 0.0293(5) Uani d . 1 C
C2 0.2577(2) 0.9102(2) 0.3544(2) 0.0267(5) Uani d . 1 C
C3 0.1646(2) 0.9157(2) 0.4355(3) 0.0329(6) Uani d . 1 C
H3 0.0854 0.9105 0.4191 0.039 Uiso calc R 1 H
C4 0.2151(3) 0.9306(3) 0.5463(3) 0.0374(6) Uani d . 1 C
H4 0.1742 0.9364 0.6147 0.045 Uiso calc R 1 H
C5 0.3380(3) 0.9350(3) 0.5344(3) 0.0369(6) Uani d . 1 C
H5 0.3913 0.9444 0.5937 0.044 Uiso calc R 1 H
C6 0.3815(2) 0.6389(2) 0.4473(3) 0.0371(7) Uani d . 1 C
H6 0.4580 0.6403 0.4207 0.045 Uiso calc R 1 H
C7 0.2805(3) 0.6282(2) 0.3784(3) 0.0340(6) Uani d . 1 C
H7 0.2788 0.6214 0.2992 0.041 Uiso calc R 1 H
C8 0.1818(2) 0.6297(2) 0.4525(3) 0.0364(6) Uani d . 1 C
H8 0.1041 0.6238 0.4301 0.044 Uiso calc R 1 H
C9 0.2228(2) 0.6419(3) 0.5663(3) 0.0378(6) Uani d . 1 C
H9 0.1768 0.6458 0.6318 0.045 Uiso calc R 1 H
C10 0.3470(2) 0.6472(3) 0.5628(3) 0.0368(6) Uani d . 1 C
H10 0.3964 0.6547 0.6254 0.044 Uiso calc R 1 H
C11 0.4911(2) 0.9207(2) 0.3766(2) 0.0309(5) Uani d . 1 C
C12 0.2410(2) 0.88777(19) 0.2324(2) 0.0271(5) Uani d . 1 C
C13 0.2686(3) 0.8672(3) 0.0449(3) 0.0387(6) Uani d . 1 C
H13 0.2678 0.9428 0.0057 0.046 Uiso calc R 1 H
C14 0.1415(3) 0.8375(3) 0.0747(2) 0.0369(6) Uani d . 1 C
H14A 0.0878 0.8825 0.0280 0.044 Uiso calc R 1 H
H14B 0.1261 0.7551 0.0634 0.044 Uiso calc R 1 H
C15 0.3415(3) 0.7844(3) -0.0284(4) 0.0561(8) Uani d . 1 C
H15 0.4165 0.8218 -0.0449 0.067 Uiso calc R 1 H
C16 0.3641(4) 0.6706(4) 0.0296(4) 0.0666(11) Uani d . 1 C
H16A 0.2913 0.6321 0.0446 0.100 Uiso calc R 1 H
H16B 0.4042 0.6843 0.1005 0.100 Uiso calc R 1 H
H16C 0.4115 0.6224 -0.0189 0.100 Uiso calc R 1 H
C17 0.2788(6) 0.7613(7) -0.1415(5) 0.116(3) Uani d . 1 C
H17A 0.3312 0.7232 -0.1936 0.174 Uiso calc R 1 H
H17B 0.2535 0.8340 -0.1740 0.174 Uiso calc R 1 H
H17C 0.2124 0.7122 -0.1281 0.174 Uiso calc R 1 H
H90 0.450(5) 0.905(5) 0.211(6) 0.107(18) Uiso d . 1 H

loop_
_atom_site_aniso_label
_atom_site_aniso_U_11
_atom_site_aniso_U_22
_atom_site_aniso_U_33
_atom_site_aniso_U_12
_atom_site_aniso_U_13
_atom_site_aniso_U_23
Fe 0.02504(17) 0.02835(18) 0.02503(16) -0.00284(14) -0.00033(15) -0.00254(15)
N 0.0330(11) 0.0366(12) 0.0285(12) 0.0015(9) -0.0041(9) -0.0003(9)
O1 0.0311(10) 0.0543(12) 0.0466(13) -0.0079(9) -0.0107(9) 0.0023(10)
O2 0.0277(9) 0.0472(11) 0.0385(10) 0.0040(8) 0.0017(8) 0.0037(9)
O3 0.0307(9) 0.0336(9) 0.0321(10) -0.0042(7) -0.0071(7) 0.0012(8)
C1 0.0296(12) 0.0258(12) 0.0324(13) -0.0046(10) -0.0019(10) -0.0040(10)
C2 0.0259(12) 0.0236(11) 0.0307(13) 0.0003(9) -0.0010(10) -0.0017(10)
C3 0.0279(12) 0.0302(12) 0.0406(15) 0.0018(10) 0.0029(10) -0.0073(10)
C4 0.0383(15) 0.0393(15) 0.0347(14) 0.0004(11) 0.0045(12) -0.0123(12)
C5 0.0413(15) 0.0357(14) 0.0337(14) -0.0041(12) -0.0036(12) -0.0105(11)
C6 0.0305(13) 0.0301(12) 0.0508(19) 0.0008(10) 0.0051(12) -0.0011(12)
C7 0.0417(15) 0.0228(12) 0.0376(15) -0.0016(11) -0.0021(12) -0.0070(11)
C8 0.0284(12) 0.0305(12) 0.0502(18) -0.0078(10) -0.0099(12) 0.0056(12)
C9 0.0330(14) 0.0418(15) 0.0386(16) -0.0040(11) 0.0001(12) 0.0113(13)
C10 0.0292(13) 0.0412(15) 0.0399(16) 0.0002(11) -0.0082(12) 0.0106(12)
C11 0.0279(12) 0.0246(12) 0.0403(15) -0.0030(9) -0.0025(11) 0.0023(10)
C12 0.0295(11) 0.0201(10) 0.0318(13) 0.0000(8) -0.0010(10) 0.0017(10)
C13 0.0435(15) 0.0457(16) 0.0269(13) 0.0049(12) -0.0088(12) -0.0010(12)
C14 0.0451(16) 0.0380(14) 0.0277(14) -0.0084(12) -0.0089(12) 0.0003(11)
C15 0.062(2) 0.064(2) 0.0431(17) 0.0021(17) -0.004(2) -0.0102(17)
C16 0.077(3) 0.054(2) 0.070(3) -0.0010(19) 0.004(2) -0.0123(19)
C17 0.118(5) 0.184(7) 0.047(3) 0.056(5) -0.028(3) -0.055(4)

loop_
_atom_type_symbol
_atom_type_description
_atom_type_scat_dispersion_real
_atom_type_scat_dispersion_imag
_atom_type_scat_source
C C 0.0033 0.0016 'International Tables Vol C Tables 4.2.6.8 and 6.1.1.4'
H H 0.0000 0.0000 'International Tables Vol C Tables 4.2.6.8 and 6.1.1.4'
N N 0.0061 0.0033 'International Tables Vol C Tables 4.2.6.8 and 6.1.1.4'
O O 0.0106 0.0060 'International Tables Vol C Tables 4.2.6.8 and 6.1.1.4'
Fe Fe 0.3463 0.8444 'International Tables Vol C Tables 4.2.6.8 and 6.1.1.4'

loop_
_geom_angle_atom_site_label_1
_geom_angle_atom_site_label_2
_geom_angle_atom_site_label_3
_geom_angle
_geom_angle_publ_flag
C2 Fe C1 41.87(10) no
C2 Fe C6 124.42(12) no
C1 Fe C6 107.27(11) no
C2 Fe C7 106.64(11) no
C1 Fe C7 120.81(11) no
C6 Fe C7 40.58(12) no
C2 Fe C9 155.72(11) no
C1 Fe C9 161.28(11) no
C6 Fe C9 68.23(12) no
C7 Fe C9 68.43(12) no
C2 Fe C10 161.54(11) no
C1 Fe C10 124.16(11) no
C6 Fe C10 40.37(13) no
C7 Fe C10 68.29(13) no
C9 Fe C10 40.77(11) no
C2 Fe C3 41.17(11) no
C1 Fe C3 69.61(11) no
C6 Fe C3 161.42(12) no
C7 Fe C3 124.17(12) no
C9 Fe C3 120.56(12) no
C10 Fe C3 156.34(12) no
C2 Fe C8 120.23(11) no
C1 Fe C8 156.50(12) no
C6 Fe C8 68.26(11) no
C7 Fe C8 40.76(12) no
C9 Fe C8 40.55(12) no
C10 Fe C8 68.33(11) no
C3 Fe C8 106.89(11) no
C2 Fe C5 69.34(11) no
C1 Fe C5 41.10(11) no
C6 Fe C5 121.86(12) no
C7 Fe C5 156.99(12) no
C9 Fe C5 124.54(13) no
C10 Fe C5 107.97(13) no
C3 Fe C5 68.56(12) no
C8 Fe C5 160.97(13) no
C2 Fe C4 68.89(12) no
C1 Fe C4 68.82(12) no
C6 Fe C4 156.78(12) no
C7 Fe C4 161.25(11) no
C9 Fe C4 107.72(13) no
C10 Fe C4 121.61(14) no
C3 Fe C4 40.66(12) no
C8 Fe C4 124.50(12) no
C5 Fe C4 40.23(12) no
C12 N C13 108.1(2) yes
C11 O2 H90 120(4) no
C12 O3 C14 105.1(2) yes
C5 C1 C2 107.1(2) no
C5 C1 C11 120.8(2) no
C2 C1 C11 132.0(2) no
C5 C1 Fe 70.44(17) no
C2 C1 Fe 68.59(14) no
C11 C1 Fe 124.74(18) no
C3 C2 C1 108.1(2) no
C3 C2 C12 123.9(2) no
C1 C2 C12 127.9(2) no
C3 C2 Fe 70.63(16) no
C1 C2 Fe 69.54(15) no
C12 C2 Fe 122.30(17) no
C4 C3 C2 107.7(2) no
C4 C3 Fe 70.29(16) no
C2 C3 Fe 68.20(15) no
C4 C3 H3 126.1 no
C2 C3 H3 126.1 no
Fe C3 H3 126.9 no
C5 C4 C3 108.6(3) no
C5 C4 Fe 69.51(16) no
C3 C4 Fe 69.05(16) no
C5 C4 H4 125.7 no
C3 C4 H4 125.7 no
Fe C4 H4 127.3 no
C4 C5 C1 108.5(3) no
C4 C5 Fe 70.25(16) no
C1 C5 Fe 68.46(16) no
C4 C5 H5 125.8 no
C1 C5 H5 125.8 no
Fe C5 H5 127.1 no
C10 C6 C7 108.7(3) no
C10 C6 Fe 70.09(16) no
C7 C6 Fe 69.88(15) no
C10 C6 H6 125.7 no
C7 C6 H6 125.7 no
Fe C6 H6 125.9 no
C6 C7 C8 107.7(3) no
C6 C7 Fe 69.54(15) no
C8 C7 Fe 69.78(15) no
C6 C7 H7 126.2 no
C8 C7 H7 126.2 no
Fe C7 H7 126.1 no
C9 C8 C7 107.9(2) no
C9 C8 Fe 69.62(16) no
C7 C8 Fe 69.45(14) no
C9 C8 H8 126.0 no
C7 C8 H8 126.0 no
Fe C8 H8 126.5 no
C8 C9 C10 107.9(3) no
C8 C9 Fe 69.83(16) no
C10 C9 Fe 69.66(16) no
C8 C9 H9 126.0 no
C10 C9 H9 126.0 no
Fe C9 H9 126.1 no
C6 C10 C9 107.8(3) no
C6 C10 Fe 69.54(16) no
C9 C10 Fe 69.57(16) no
C6 C10 H10 126.1 no
C9 C10 H10 126.1 no
Fe C10 H10 126.4 no
O1 C11 O2 120.6(3) yes
O1 C11 C1 120.0(3) no
O2 C11 C1 119.5(2) no
N C12 O3 118.1(2) yes
N C12 C2 124.8(2) no
O3 C12 C2 117.0(2) no
N C13 C15 111.7(3) yes
N C13 C14 102.9(2) yes
C15 C13 C14 120.6(3) yes
N C13 H13 107.0 no
C15 C13 H13 107.0 no
C14 C13 H13 107.0 no
O3 C14 C13 104.1(2) no
O3 C14 H14A 110.9 no
C13 C14 H14A 110.9 no
O3 C14 H14B 110.9 no
C13 C14 H14B 110.9 no
H14A C14 H14B 109.0 no
C16 C15 C13 112.5(4) yes
C16 C15 C17 108.9(4) yes
C13 C15 C17 109.6(3) yes
C16 C15 H15 108.6 no
C13 C15 H15 108.6 no
C17 C15 H15 108.6 no
C15 C16 H16A 109.5 no
C15 C16 H16B 109.5 no
H16A C16 H16B 109.5 no
C15 C16 H16C 109.5 no
H16A C16 H16C 109.5 no
H16B C16 H16C 109.5 no
C15 C17 H17A 109.5 no
C15 C17 H17B 109.5 no
H17A C17 H17B 109.5 no
C15 C17 H17C 109.5 no
H17A C17 H17C 109.5 no
H17B C17 H17C 109.5 no

loop_
_geom_bond_atom_site_label_1
_geom_bond_atom_site_label_2
_geom_bond_distance
_geom_bond_publ_flag
Fe C2 2.014(3) no
Fe C1 2.027(3) no
Fe C6 2.039(3) no
Fe C7 2.043(3) no
Fe C9 2.045(3) no
Fe C10 2.046(3) no
Fe C3 2.047(3) no
Fe C8 2.047(3) no
Fe C5 2.053(3) no
Fe C4 2.063(3) no
N C12 1.269(3) yes
N C13 1.477(4) yes
O1 C11 1.213(3) yes
O2 C11 1.317(4) yes
O2 H90 0.98(7) no
O3 C12 1.349(3) yes
O3 C14 1.473(3) yes
C1 C5 1.433(4) no
C1 C2 1.444(4) no
C1 C11 1.500(4) yes
C2 C3 1.428(4) no
C2 C12 1.461(4) yes
C3 C4 1.428(4) no
C3 H3 0.9300 no
C4 C5 1.416(4) no
C4 H4 0.9300 no
C5 H5 0.9300 no
C6 C10 1.409(5) no
C6 C7 1.415(4) no
C6 H6 0.9300 no
C7 C8 1.425(4) no
C7 H7 0.9300 no
C8 C9 1.418(4) no
C8 H8 0.9300 no
C9 C10 1.425(4) no
C9 H9 0.9300 no
C10 H10 0.9300 no
C13 C15 1.527(5) yes
C13 C14 1.536(4) yes
C13 H13 0.9800 no
C14 H14A 0.9700 no
C14 H14B 0.9700 no
C15 C16 1.493(6) yes
C15 C17 1.528(6) yes
C15 H15 0.9800 no
C16 H16A 0.9600 no
C16 H16B 0.9600 no
C16 H16C 0.9600 no
C17 H17A 0.9600 no
C17 H17B 0.9600 no
C17 H17C 0.9600 no

loop_
_geom_hbond_atom_site_label_D
_geom_hbond_atom_site_label_H
_geom_hbond_atom_site_label_A
_geom_hbond_site_symmetry_A
_geom_hbond_distance_DH
_geom_hbond_distance_HA
_geom_hbond_distance_DA
_geom_hbond_angle_DHA
O2 H90 N . 0.98(7) 1.61(6) 2.558(3) 161(6)
C3 H3 O3 4_465 0.93 2.54 3.427(3) 160
C8 H8 N 4_465 0.93 2.58 3.470(3) 159

loop_
_geom_torsion_atom_site_label_1
_geom_torsion_atom_site_label_2
_geom_torsion_atom_site_label_3
_geom_torsion_atom_site_label_4
_geom_torsion
_geom_torsion_publ_flag
C2 Fe C1 C5 118.3(2) no
C6 Fe C1 C5 -118.98(18) no
C7 Fe C1 C5 -161.20(17) no
C9 Fe C1 C5 -46.0(4) no
C10 Fe C1 C5 -77.8(2) no
C3 Fe C1 C5 80.38(18) no
C8 Fe C1 C5 166.0(2) no
C4 Fe C1 C5 36.75(18) no
C6 Fe C1 C2 122.68(16) no
C7 Fe C1 C2 80.46(18) no
C9 Fe C1 C2 -164.3(3) no
C10 Fe C1 C2 163.81(16) no
C3 Fe C1 C2 -37.96(15) no
C8 Fe C1 C2 47.6(3) no
C5 Fe C1 C2 -118.3(2) no
C4 Fe C1 C2 -81.58(17) no
C2 Fe C1 C11 -127.1(3) no
C6 Fe C1 C11 -4.4(3) no
C7 Fe C1 C11 -46.7(3) no
C9 Fe C1 C11 68.6(5) no
C10 Fe C1 C11 36.7(3) no
C3 Fe C1 C11 -165.1(3) no
C8 Fe C1 C11 -79.5(4) no
C5 Fe C1 C11 114.5(3) no
C4 Fe C1 C11 151.3(3) no
C5 C1 C2 C3 0.2(3) no
C11 C1 C2 C3 178.5(3) no
Fe C1 C2 C3 60.37(18) no
C5 C1 C2 C12 -175.8(2) no
C11 C1 C2 C12 2.5(4) yes
Fe C1 C2 C12 -115.6(3) no
C5 C1 C2 Fe -60.2(2) no
C11 C1 C2 Fe 118.1(3) no
C1 Fe C2 C3 -118.9(2) no
C6 Fe C2 C3 164.15(16) no
C7 Fe C2 C3 123.27(16) no
C9 Fe C2 C3 49.0(3) no
C10 Fe C2 C3 -165.6(3) no
C8 Fe C2 C3 81.07(19) no
C5 Fe C2 C3 -80.67(17) no
C4 Fe C2 C3 -37.47(16) no
C6 Fe C2 C1 -76.99(18) no
C7 Fe C2 C1 -117.86(16) no
C9 Fe C2 C1 167.8(3) no
C10 Fe C2 C1 -46.7(4) no
C3 Fe C2 C1 118.9(2) no
C8 Fe C2 C1 -160.07(15) no
C5 Fe C2 C1 38.20(16) no
C4 Fe C2 C1 81.40(17) no
C1 Fe C2 C12 122.6(3) no
C6 Fe C2 C12 45.7(3) no
C7 Fe C2 C12 4.8(2) no
C9 Fe C2 C12 -69.5(4) no
C10 Fe C2 C12 75.9(4) no
C3 Fe C2 C12 -118.5(3) no
C8 Fe C2 C12 -37.4(3) no
C5 Fe C2 C12 160.8(2) no
C4 Fe C2 C12 -156.0(2) no
C1 C2 C3 C4 -0.3(3) no
C12 C2 C3 C4 175.9(2) no
Fe C2 C3 C4 59.4(2) no
C1 C2 C3 Fe -59.68(18) no
C12 C2 C3 Fe 116.5(2) no
C2 Fe C3 C4 -119.4(2) no
C1 Fe C3 C4 -80.86(18) no
C6 Fe C3 C4 -164.5(3) no
C7 Fe C3 C4 165.06(17) no
C9 Fe C3 C4 81.7(2) no
C10 Fe C3 C4 49.3(3) no
C8 Fe C3 C4 123.70(18) no
C5 Fe C3 C4 -36.72(17) no
C1 Fe C3 C2 38.58(15) no
C6 Fe C3 C2 -45.0(4) no
C7 Fe C3 C2 -75.51(19) no
C9 Fe C3 C2 -158.89(16) no
C10 Fe C3 C2 168.7(3) no
C8 Fe C3 C2 -116.87(17) no
C5 Fe C3 C2 82.71(17) no
C4 Fe C3 C2 119.4(2) no
C2 C3 C4 C5 0.3(3) no
Fe C3 C4 C5 58.4(2) no
C2 C3 C4 Fe -58.09(18) no
C2 Fe C4 C5 -82.6(2) no
C1 Fe C4 C5 -37.52(18) no
C6 Fe C4 C5 47.0(4) no
C7 Fe C4 C5 -162.1(3) no
C9 Fe C4 C5 122.95(19) no
C10 Fe C4 C5 80.4(2) no
C3 Fe C4 C5 -120.5(3) no
C8 Fe C4 C5 164.51(18) no
C2 Fe C4 C3 37.92(16) no
C1 Fe C4 C3 82.97(18) no
C6 Fe C4 C3 167.5(3) no
C7 Fe C4 C3 -41.6(5) no
C9 Fe C4 C3 -116.55(18) no
C10 Fe C4 C3 -159.08(16) no
C8 Fe C4 C3 -75.0(2) no
C5 Fe C4 C3 120.5(3) no
C3 C4 C5 C1 -0.2(3) no
Fe C4 C5 C1 57.9(2) no
C3 C4 C5 Fe -58.1(2) no
C2 C1 C5 C4 0.0(3) no
C11 C1 C5 C4 -178.5(2) no
Fe C1 C5 C4 -59.0(2) no
C2 C1 C5 Fe 59.03(18) no
C11 C1 C5 Fe -119.5(2) no
C2 Fe C5 C4 81.4(2) no
C1 Fe C5 C4 120.3(3) no
C6 Fe C5 C4 -160.15(18) no
C7 Fe C5 C4 165.3(3) no
C9 Fe C5 C4 -76.0(2) no
C10 Fe C5 C4 -118.0(2) no
C3 Fe C5 C4 37.10(19) no
C8 Fe C5 C4 -42.5(4) no
C2 Fe C5 C1 -38.89(16) no
C6 Fe C5 C1 79.6(2) no
C7 Fe C5 C1 45.1(4) no
C9 Fe C5 C1 163.72(16) no
C10 Fe C5 C1 121.74(18) no
C3 Fe C5 C1 -83.15(18) no
C8 Fe C5 C1 -162.7(3) no
C4 Fe C5 C1 -120.3(3) no
C2 Fe C6 C10 165.75(16) no
C1 Fe C6 C10 122.82(17) no
C7 Fe C6 C10 -119.7(2) no
C9 Fe C6 C10 -37.88(17) no
C3 Fe C6 C10 -159.9(3) no
C8 Fe C6 C10 -81.69(18) no
C5 Fe C6 C10 80.2(2) no
C4 Fe C6 C10 46.4(4) no
C2 Fe C6 C7 -74.6(2) no
C1 Fe C6 C7 -117.48(17) no
C9 Fe C6 C7 81.82(18) no
C10 Fe C6 C7 119.7(2) no
C3 Fe C6 C7 -40.2(4) no
C8 Fe C6 C7 38.01(18) no
C5 Fe C6 C7 -160.10(17) no
C4 Fe C6 C7 166.1(3) no
C10 C6 C7 C8 -0.1(3) no
Fe C6 C7 C8 -59.62(18) no
C10 C6 C7 Fe 59.6(2) no
C2 Fe C7 C6 123.91(18) no
C1 Fe C7 C6 80.5(2) no
C9 Fe C7 C6 -81.29(18) no
C10 Fe C7 C6 -37.27(18) no
C3 Fe C7 C6 165.61(17) no
C8 Fe C7 C6 -118.8(2) no
C5 Fe C7 C6 47.7(4) no
C4 Fe C7 C6 -162.9(4) no
C2 Fe C7 C8 -117.26(17) no
C1 Fe C7 C8 -160.65(16) no
C6 Fe C7 C8 118.8(2) no
C9 Fe C7 C8 37.55(17) no
C10 Fe C7 C8 81.56(18) no
C3 Fe C7 C8 -75.6(2) no
C5 Fe C7 C8 166.5(3) no
C4 Fe C7 C8 -44.0(5) no
C6 C7 C8 C9 0.3(3) no
Fe C7 C8 C9 -59.20(19) no
C6 C7 C8 Fe 59.47(18) no
C2 Fe C8 C9 -160.35(17) no
C1 Fe C8 C9 164.9(2) no
C6 Fe C8 C9 81.49(19) no
C7 Fe C8 C9 119.3(2) no
C10 Fe C8 C9 37.88(18) no
C3 Fe C8 C9 -117.53(18) no
C5 Fe C8 C9 -44.4(4) no
C4 Fe C8 C9 -76.4(2) no
C2 Fe C8 C7 80.32(19) no
C1 Fe C8 C7 45.5(3) no
C6 Fe C8 C7 -37.84(18) no
C9 Fe C8 C7 -119.3(2) no
C10 Fe C8 C7 -81.45(19) no
C3 Fe C8 C7 123.14(18) no
C5 Fe C8 C7 -163.8(3) no
C4 Fe C8 C7 164.27(18) no
C7 C8 C9 C10 -0.4(3) no
Fe C8 C9 C10 -59.5(2) no
C7 C8 C9 Fe 59.09(18) no
C2 Fe C9 C8 44.9(4) no
C1 Fe C9 C8 -161.1(3) no
C6 Fe C9 C8 -81.56(19) no
C7 Fe C9 C8 -37.74(18) no
C10 Fe C9 C8 -119.1(3) no
C3 Fe C9 C8 80.2(2) no
C5 Fe C9 C8 163.91(17) no
C4 Fe C9 C8 122.76(18) no
C2 Fe C9 C10 164.0(3) no
C1 Fe C9 C10 -42.0(5) no
C6 Fe C9 C10 37.52(19) no
C7 Fe C9 C10 81.3(2) no
C3 Fe C9 C10 -160.76(18) no
C8 Fe C9 C10 119.1(3) no
C5 Fe C9 C10 -77.0(2) no
C4 Fe C9 C10 -118.2(2) no
C7 C6 C10 C9 -0.2(3) no
Fe C6 C10 C9 59.3(2) no
C7 C6 C10 Fe -59.43(19) no
C8 C9 C10 C6 0.3(3) no
Fe C9 C10 C6 -59.2(2) no
C8 C9 C10 Fe 59.6(2) no
C2 Fe C10 C6 -39.9(4) no
C1 Fe C10 C6 -75.9(2) no
C7 Fe C10 C6 37.46(17) no
C9 Fe C10 C6 119.2(3) no
C3 Fe C10 C6 164.2(2) no
C8 Fe C10 C6 81.48(19) no
C5 Fe C10 C6 -118.37(18) no
C4 Fe C10 C6 -160.41(17) no
C2 Fe C10 C9 -159.1(3) no
C1 Fe C10 C9 164.96(18) no
C6 Fe C10 C9 -119.2(3) no
C7 Fe C10 C9 -81.71(19) no
C3 Fe C10 C9 45.0(4) no
C8 Fe C10 C9 -37.68(19) no
C5 Fe C10 C9 122.5(2) no
C4 Fe C10 C9 80.4(2) no
C5 C1 C11 O1 1.1(4) no
C2 C1 C11 O1 -177.0(3) no
Fe C1 C11 O1 -85.4(3) no
C5 C1 C11 O2 -178.3(3) no
C2 C1 C11 O2 3.6(4) no
Fe C1 C11 O2 95.2(3) no
C13 N C12 O3 1.9(3) no
C13 N C12 C2 -176.9(2) no
C14 O3 C12 N 6.8(3) no
C14 O3 C12 C2 -174.3(2) no
C3 C2 C12 N 177.6(3) no
C1 C2 C12 N -7.0(4) no
Fe C2 C12 N -95.1(3) no
C3 C2 C12 O3 -1.2(3) no
C1 C2 C12 O3 174.2(2) no
Fe C2 C12 O3 86.1(2) no
C12 N C13 C15 -140.0(3) no
C12 N C13 C14 -9.3(3) no
C12 O3 C14 C13 -11.8(3) no
N C13 C14 O3 12.6(3) no
C15 C13 C14 O3 137.7(3) no
N C13 C15 C16 55.0(4) no
C14 C13 C15 C16 -65.8(4) no
N C13 C15 C17 176.3(4) no
C14 C13 C15 C17 55.5(5) no
